data_1551842
loop_
_publ_author_name
'Sung-Kyun Ko'
'Sung Kuk Kim'
'Andrew Share'
'Vincent M. Lynch'
'Jinhong Park'
'Wan Namkung'
'Wim Van Rossom'
'Nathalie Busschaert'
'Philip A. Gale'
'Jonathan L. Sessler'
'Injae Shin'

_publ_section_title
;
 Synthetic ion transporters can induce apoptosis by facilitating chloride
 anion transport into cells
;
_journal_name_full 'Nature Chemistry'
_journal_page_first 885
_journal_page_last 892
_journal_paper_doi 10.1038/nchem.2021
_journal_volume 6
_journal_year 2014
_chemical_formula_moiety 'C39 H45 N5 O4, 2 C H4 O'
_chemical_formula_sum 'C41 H53 N5 O6'
_chemical_formula_weight 711.88
_space_group_IT_number 14
_space_group_name_Hall '-P 2ybc'
_space_group_name_H-M_alt 'P 1 21/c 1'
_symmetry_cell_setting monoclinic
_symmetry_space_group_name_H-M 'P 1 21/c 1'
_atom_sites_solution_hydrogens geom
_atom_sites_solution_primary direct
_atom_sites_solution_secondary difmap
_cell_angle_alpha 90.00
_cell_angle_beta 94.805(2)
_cell_angle_gamma 90.00
_cell_formula_units_Z 4
_cell_length_a 12.6815(2)
_cell_length_b 9.7814(2)
_cell_length_c 29.9349(9)
_cell_measurement_reflns_used 8571
_cell_measurement_temperature 153(2)
_cell_measurement_theta_max 27.5
_cell_measurement_theta_min 2.0
_cell_volume 3700.16(15)
_computing_cell_refinement 'Collect software, Nonius B.V. 1998'
_computing_data_collection 'Collect software, Nonius B.V. 1998'
_computing_data_reduction
;
DENZO and Scalepack (Otwinoski and Minor, 1997)
;
_computing_molecular_graphics 'XP SHELXTL/PC, Siemens Analytical'
_computing_structure_refinement 'XL SHELXTL/PC, Siemens Analytical'
_computing_structure_solution
;

SIR97 - Altomare A., Burla M.C., Camalli M., Cascarano G.L., Giacovazzo C., 
Guagliardi A., Moliterni A.G.G., Polidori G.,Spagna R.
;
_diffrn_ambient_temperature 153(2)
_diffrn_measured_fraction_theta_full 0.992
_diffrn_measured_fraction_theta_max 0.992
_diffrn_measurement_device_type 'Nonius Kappa CCD'
_diffrn_measurement_method \w-scans
_diffrn_radiation_monochromator graphite
_diffrn_radiation_source 'fine-focus sealed tube'
_diffrn_radiation_type MoK\a
_diffrn_radiation_wavelength 0.71075
_diffrn_reflns_av_R_equivalents 0.0402
_diffrn_reflns_av_sigmaI/netI 0.0605
_diffrn_reflns_limit_h_max 16
_diffrn_reflns_limit_h_min -16
_diffrn_reflns_limit_k_max 12
_diffrn_reflns_limit_k_min -12
_diffrn_reflns_limit_l_max 38
_diffrn_reflns_limit_l_min -38
_diffrn_reflns_number 15965
_diffrn_reflns_theta_full 27.48
_diffrn_reflns_theta_max 27.48
_diffrn_reflns_theta_min 2.49
_exptl_absorpt_coefficient_mu 0.086
_exptl_absorpt_correction_T_max 1.00
_exptl_absorpt_correction_T_min 0.900
_exptl_absorpt_correction_type multi-scan
_exptl_absorpt_process_details
;
DENZO and Scalepack (Otwinoski and Minor, 1997)
;
_exptl_crystal_colour colorless
_exptl_crystal_density_diffrn 1.278
_exptl_crystal_density_method 'not measured'
_exptl_crystal_description prisms
_exptl_crystal_F_000 1528
_exptl_crystal_size_max 0.25
_exptl_crystal_size_mid 0.20
_exptl_crystal_size_min 0.15
_refine_diff_density_max 0.276
_refine_diff_density_min -0.226
_refine_diff_density_rms 0.045
_refine_ls_extinction_method none
_refine_ls_goodness_of_fit_ref 1.024
_refine_ls_hydrogen_treatment mixed
_refine_ls_matrix_type full
_refine_ls_number_parameters 501
_refine_ls_number_reflns 8433
_refine_ls_number_restraints 0
_refine_ls_restrained_S_all 1.024
_refine_ls_R_factor_all 0.0902
_refine_ls_R_factor_gt 0.0478
_refine_ls_shift/su_max 0.002
_refine_ls_shift/su_mean 0.000
_refine_ls_structure_factor_coef Fsqd
_refine_ls_weighting_details 'calc w=1/[\s^2^(Fo^2^)+(0.0585P)^2^+0.3790P] where P=(Fo^2^+2Fc^2^)/3'
_refine_ls_weighting_scheme calc
_refine_ls_wR_factor_gt 0.1049
_refine_ls_wR_factor_ref 0.1210
_reflns_number_gt 5471
_reflns_number_total 8433
_reflns_threshold_expression >2sigma(I)
_cod_data_source_file nchem.2021-s8.cif
_cod_data_source_block Free3
_cod_depositor_comments
;
The following automatic conversions were performed:

data item '_symmetry_cell_setting' value 'Monoclinic' was changed to
'monoclinic' in accordance with the built-in table derived from the
CIF Core dictionary named 'cif_core.dic' version 2.4.5 last updated
on 2014-11-21.

Automatic conversion script
Id: cif_fix_values 6909 2019-04-08 15:41:33Z antanas 
;
_cod_original_sg_symbol_H-M P21/c
_cod_database_code 1551842

loop_
_symmetry_equiv_pos_as_xyz
'x, y, z'
'-x, y+1/2, -z+1/2'
'-x, -y, -z'
'x, -y-1/2, z-1/2'

loop_
_atom_site_label
_atom_site_type_symbol
_atom_site_fract_x
_atom_site_fract_y
_atom_site_fract_z
_atom_site_U_iso_or_equiv
_atom_site_adp_type
_atom_site_occupancy
_atom_site_symmetry_multiplicity
_atom_site_calc_flag
_atom_site_refinement_flags
_atom_site_disorder_assembly
_atom_site_disorder_group
O1 O 0.14510(8) 0.19766(11) 0.26220(4) 0.0298(3) Uani 1 1 d . . .
O2 O 0.09545(9) 0.37002(12) 0.30577(4) 0.0411(3) Uani 1 1 d . . .
O3 O 0.52044(9) 0.21986(12) 0.22008(4) 0.0339(3) Uani 1 1 d . . .
O4 O 0.58421(9) 0.42882(12) 0.24045(4) 0.0334(3) Uani 1 1 d . . .
N1 N 0.10637(10) 0.22825(14) 0.06157(4) 0.0231(3) Uani 1 1 d . . .
N2 N 0.35537(11) 0.31852(14) 0.04375(4) 0.0254(3) Uani 1 1 d . . .
N3 N 0.35872(10) 0.53965(14) 0.12763(4) 0.0238(3) Uani 1 1 d . . .
N4 N 0.11006(10) 0.44658(13) 0.14466(4) 0.0215(3) Uani 1 1 d . . .
N5 N 0.34536(10) 0.30813(13) 0.26907(4) 0.0258(3) Uani 1 1 d . . .
C1 C 0.14606(12) 0.12664(16) 0.03558(5) 0.0243(4) Uani 1 1 d . . .
C2 C 0.10023(13) 0.00687(16) 0.04747(5) 0.0300(4) Uani 1 1 d . . .
H2 H 0.1121 -0.0808 0.0352 0.036 Uiso 1 1 calc R . .
C3 C 0.03255(13) 0.03609(16) 0.08107(5) 0.0286(4) Uani 1 1 d . . .
H3 H -0.0092 -0.0286 0.0954 0.034 Uiso 1 1 calc R . .
C4 C 0.03685(12) 0.17346(16) 0.08969(5) 0.0225(3) Uani 1 1 d . . .
C5 C -0.01538(12) 0.25073(15) 0.12583(5) 0.0220(3) Uani 1 1 d . . .
C6 C 0.01202(12) 0.40108(15) 0.12734(5) 0.0209(3) Uani 1 1 d . . .
C7 C -0.04674(12) 0.51511(15) 0.11590(5) 0.0245(4) Uani 1 1 d . . .
H7 H -0.1179 0.5159 0.1031 0.029 Uiso 1 1 calc R . .
C8 C 0.01669(12) 0.63174(16) 0.12641(5) 0.0243(4) Uani 1 1 d . . .
H8 H -0.0043 0.7242 0.1218 0.029 Uiso 1 1 calc R . .
C9 C 0.11384(12) 0.58778(15) 0.14451(5) 0.0216(3) Uani 1 1 d . . .
C10 C 0.21167(12) 0.66515(15) 0.16256(5) 0.0240(4) Uani 1 1 d . . .
C11 C 0.29727(12) 0.65504(16) 0.13021(5) 0.0240(4) Uani 1 1 d . . .
C12 C 0.32954(13) 0.74464(17) 0.09861(5) 0.0299(4) Uani 1 1 d . . .
H12 H 0.3012 0.8331 0.0923 0.036 Uiso 1 1 calc R . .
C13 C 0.41245(13) 0.68174(17) 0.07716(5) 0.0295(4) Uani 1 1 d . . .
H13 H 0.4496 0.7209 0.0540 0.035 Uiso 1 1 calc R . .
C14 C 0.42961(12) 0.55465(16) 0.09560(5) 0.0245(4) Uani 1 1 d . . .
C15 C 0.50951(12) 0.44466(17) 0.08744(5) 0.0267(4) Uani 1 1 d . . .
C16 C 0.45872(12) 0.32228(17) 0.06267(5) 0.0273(4) Uani 1 1 d . . .
C17 C 0.50191(14) 0.19729(18) 0.05503(6) 0.0363(4) Uani 1 1 d . . .
H17 H 0.5724 0.1699 0.0640 0.044 Uiso 1 1 calc R . .
C18 C 0.42363(13) 0.11587(19) 0.03149(6) 0.0356(4) Uani 1 1 d . . .
H18 H 0.4322 0.0240 0.0222 0.043 Uiso 1 1 calc R . .
C19 C 0.33340(13) 0.19237(16) 0.02446(5) 0.0274(4) Uani 1 1 d . . .
C20 C 0.22599(12) 0.15288(16) 0.00175(5) 0.0265(4) Uani 1 1 d . . .
C21 C -0.13648(12) 0.23523(17) 0.11796(5) 0.0287(4) Uani 1 1 d . . .
H21A H -0.1704 0.2858 0.1411 0.043 Uiso 1 1 calc R . .
H21B H -0.1554 0.1383 0.1194 0.043 Uiso 1 1 calc R . .
H21C H -0.1606 0.2717 0.0884 0.043 Uiso 1 1 calc R . .
C22 C 0.25267(13) 0.60775(17) 0.20885(5) 0.0275(4) Uani 1 1 d . . .
H22A H 0.1982 0.6192 0.2299 0.041 Uiso 1 1 calc R . .
H22B H 0.3167 0.6572 0.2200 0.041 Uiso 1 1 calc R . .
H22C H 0.2691 0.5104 0.2060 0.041 Uiso 1 1 calc R . .
C23 C 0.18316(13) 0.81643(16) 0.16836(6) 0.0313(4) Uani 1 1 d . . .
H23A H 0.1611 0.8562 0.1390 0.047 Uiso 1 1 calc R . .
H23B H 0.2451 0.8658 0.1819 0.047 Uiso 1 1 calc R . .
H23C H 0.1251 0.8238 0.1879 0.047 Uiso 1 1 calc R . .
C24 C 0.59530(13) 0.50492(19) 0.05985(6) 0.0364(4) Uani 1 1 d . . .
H24A H 0.5628 0.5368 0.0309 0.055 Uiso 1 1 calc R . .
H24B H 0.6480 0.4344 0.0549 0.055 Uiso 1 1 calc R . .
H24C H 0.6298 0.5819 0.0762 0.055 Uiso 1 1 calc R . .
C25 C 0.18409(14) 0.26198(17) -0.03217(5) 0.0321(4) Uani 1 1 d . . .
H25A H 0.1781 0.3497 -0.0168 0.048 Uiso 1 1 calc R . .
H25B H 0.1143 0.2344 -0.0458 0.048 Uiso 1 1 calc R . .
H25C H 0.2331 0.2714 -0.0556 0.048 Uiso 1 1 calc R . .
C26 C 0.24005(14) 0.01937(18) -0.02434(6) 0.0361(4) Uani 1 1 d . . .
H26A H 0.2910 0.0341 -0.0468 0.054 Uiso 1 1 calc R . .
H26B H 0.1718 -0.0085 -0.0394 0.054 Uiso 1 1 calc R . .
H26C H 0.2663 -0.0525 -0.0035 0.054 Uiso 1 1 calc R . .
C27 C 0.02484(12) 0.18013(16) 0.17058(5) 0.0241(4) Uani 1 1 d . . .
H27A H 0.0083 0.0814 0.1678 0.029 Uiso 1 1 calc R . .
H27B H 0.1029 0.1888 0.1742 0.029 Uiso 1 1 calc R . .
C28 C -0.01861(13) 0.23235(17) 0.21325(5) 0.0280(4) Uani 1 1 d . . .
H28A H -0.0051 0.3317 0.2164 0.034 Uiso 1 1 calc R . .
H28B H -0.0961 0.2176 0.2116 0.034 Uiso 1 1 calc R . .
C29 C 0.03371(13) 0.15785(18) 0.25359(5) 0.0310(4) Uani 1 1 d . . .
H29A H -0.0045 0.1790 0.2803 0.037 Uiso 1 1 calc R . .
H29B H 0.0292 0.0580 0.2483 0.037 Uiso 1 1 calc R . .
C30 C 0.16296(13) 0.30423(17) 0.28975(5) 0.0282(4) Uani 1 1 d . . .
C31 C 0.27836(13) 0.33280(16) 0.30048(5) 0.0267(4) Uani 1 1 d . . .
C32 C 0.30969(14) 0.38588(18) 0.34242(6) 0.0364(4) Uani 1 1 d . . .
H32 H 0.2593 0.4025 0.3635 0.044 Uiso 1 1 calc R . .
C33 C 0.41558(15) 0.4142(2) 0.35299(6) 0.0432(5) Uani 1 1 d . . .
H33 H 0.4399 0.4464 0.3820 0.052 Uiso 1 1 calc R . .
C34 C 0.48504(14) 0.39464(19) 0.32058(6) 0.0380(4) Uani 1 1 d . . .
H34 H 0.5579 0.4162 0.3265 0.046 Uiso 1 1 calc R . .
C35 C 0.44714(13) 0.34318(16) 0.27919(5) 0.0277(4) Uani 1 1 d . . .
C36 C 0.52003(12) 0.32116(17) 0.24288(5) 0.0274(4) Uani 1 1 d . . .
C37 C 0.66417(13) 0.42688(19) 0.20828(6) 0.0334(4) Uani 1 1 d . . .
H37A H 0.6862 0.3313 0.2034 0.040 Uiso 1 1 calc R . .
H37B H 0.7271 0.4785 0.2207 0.040 Uiso 1 1 calc R . .
C38 C 0.62319(13) 0.48941(17) 0.16353(5) 0.0316(4) Uani 1 1 d . . .
H38A H 0.6840 0.5237 0.1481 0.038 Uiso 1 1 calc R . .
H38B H 0.5775 0.5685 0.1692 0.038 Uiso 1 1 calc R . .
C39 C 0.56044(12) 0.38891(17) 0.13278(5) 0.0275(4) Uani 1 1 d . . .
H39A H 0.5033 0.3501 0.1495 0.033 Uiso 1 1 calc R . .
H39B H 0.6081 0.3126 0.1263 0.033 Uiso 1 1 calc R . .
O1A O 0.29726(9) 0.28544(11) 0.17310(4) 0.0274(3) Uani 1 1 d . . .
C1A C 0.31541(14) 0.16159(16) 0.14917(6) 0.0350(4) Uani 1 1 d . . .
H1A1 H 0.3917 0.1477 0.1481 0.052 Uiso 1 1 calc R . .
H1A2 H 0.2817 0.1684 0.1186 0.052 Uiso 1 1 calc R . .
H1A3 H 0.2853 0.0841 0.1645 0.052 Uiso 1 1 calc R . .
O1B O 0.17207(10) 0.52015(12) 0.04264(4) 0.0347(3) Uani 1 1 d . . .
C1B C 0.12621(18) 0.61470(19) 0.01100(6) 0.0515(6) Uani 1 1 d . . .
H1B1 H 0.0672 0.6616 0.0236 0.077 Uiso 1 1 calc R . .
H1B2 H 0.1001 0.5661 -0.0164 0.077 Uiso 1 1 calc R . .
H1B3 H 0.1795 0.6820 0.0038 0.077 Uiso 1 1 calc R . .
H3N H 0.3515(13) 0.4670(18) 0.1432(6) 0.030(5) Uiso 1 1 d . . .
H1N H 0.1209(12) 0.3174(18) 0.0593(5) 0.027(5) Uiso 1 1 d . . .
H4N H 0.1658(15) 0.3923(19) 0.1535(6) 0.041(5) Uiso 1 1 d . . .
H2N H 0.3110(13) 0.3919(18) 0.0433(6) 0.035(5) Uiso 1 1 d . . .
H1OA H 0.3186(18) 0.271(2) 0.2041(8) 0.083(8) Uiso 1 1 d . . .
H1OB H 0.1894(19) 0.568(2) 0.0672(9) 0.082(8) Uiso 1 1 d . . .

loop_
_atom_site_aniso_label
_atom_site_aniso_U_11
_atom_site_aniso_U_22
_atom_site_aniso_U_33
_atom_site_aniso_U_23
_atom_site_aniso_U_13
_atom_site_aniso_U_12
O1 0.0269(6) 0.0355(7) 0.0265(6) -0.0023(5) -0.0003(5) 0.0002(5)
O2 0.0331(7) 0.0394(7) 0.0516(8) -0.0084(6) 0.0083(6) 0.0036(6)
O3 0.0353(7) 0.0311(7) 0.0351(7) -0.0010(6) 0.0021(6) -0.0013(6)
O4 0.0304(7) 0.0366(7) 0.0334(6) -0.0027(5) 0.0029(5) -0.0087(6)
N1 0.0268(8) 0.0191(7) 0.0233(7) -0.0012(6) 0.0014(6) -0.0011(6)
N2 0.0264(8) 0.0266(8) 0.0229(7) -0.0005(6) 0.0011(6) 0.0024(6)
N3 0.0245(7) 0.0224(7) 0.0246(7) 0.0039(6) 0.0024(6) -0.0022(6)
N4 0.0193(7) 0.0204(7) 0.0243(7) 0.0012(6) -0.0016(6) 0.0002(6)
N5 0.0267(7) 0.0261(7) 0.0239(7) 0.0038(6) -0.0016(6) 0.0018(6)
C1 0.0250(8) 0.0244(8) 0.0227(8) -0.0030(7) -0.0028(7) 0.0022(7)
C2 0.0357(10) 0.0202(9) 0.0335(9) -0.0060(7) 0.0001(8) 0.0003(7)
C3 0.0318(9) 0.0233(9) 0.0307(9) -0.0012(7) 0.0019(8) -0.0066(7)
C4 0.0205(8) 0.0243(8) 0.0219(8) 0.0024(7) -0.0032(7) -0.0009(7)
C5 0.0226(8) 0.0220(8) 0.0211(8) 0.0005(7) 0.0000(6) -0.0030(7)
C6 0.0207(8) 0.0240(8) 0.0180(8) -0.0010(7) 0.0010(6) -0.0024(7)
C7 0.0225(8) 0.0266(9) 0.0237(8) 0.0003(7) -0.0031(7) 0.0013(7)
C8 0.0280(9) 0.0199(8) 0.0244(8) 0.0014(7) -0.0020(7) 0.0033(7)
C9 0.0255(9) 0.0194(8) 0.0199(8) -0.0006(7) 0.0017(7) -0.0013(7)
C10 0.0261(8) 0.0216(8) 0.0237(8) -0.0008(7) -0.0008(7) -0.0015(7)
C11 0.0243(8) 0.0215(8) 0.0252(8) -0.0001(7) -0.0036(7) -0.0041(7)
C12 0.0330(10) 0.0237(9) 0.0324(9) 0.0046(7) -0.0011(8) -0.0025(7)
C13 0.0311(9) 0.0312(9) 0.0263(9) 0.0056(7) 0.0028(7) -0.0071(8)
C14 0.0229(8) 0.0271(9) 0.0230(8) 0.0001(7) -0.0003(7) -0.0066(7)
C15 0.0237(9) 0.0309(9) 0.0255(9) 0.0012(7) 0.0027(7) -0.0017(7)
C16 0.0238(8) 0.0357(10) 0.0226(8) -0.0006(7) 0.0029(7) 0.0000(8)
C17 0.0264(9) 0.0427(11) 0.0394(10) -0.0081(9) 0.0016(8) 0.0083(8)
C18 0.0331(10) 0.0349(10) 0.0390(10) -0.0105(8) 0.0050(8) 0.0063(8)
C19 0.0299(9) 0.0280(9) 0.0246(8) -0.0068(7) 0.0047(7) -0.0011(8)
C20 0.0285(9) 0.0283(9) 0.0224(8) -0.0052(7) 0.0008(7) 0.0012(7)
C21 0.0249(9) 0.0300(9) 0.0307(9) -0.0003(8) 0.0002(7) -0.0030(7)
C22 0.0268(9) 0.0299(9) 0.0250(9) -0.0040(7) -0.0015(7) -0.0012(7)
C23 0.0303(9) 0.0244(9) 0.0390(10) -0.0048(8) 0.0010(8) -0.0027(7)
C24 0.0294(10) 0.0478(11) 0.0325(10) 0.0045(8) 0.0056(8) -0.0054(8)
C25 0.0353(10) 0.0365(10) 0.0240(8) -0.0026(8) 0.0006(7) -0.0007(8)
C26 0.0383(10) 0.0370(10) 0.0328(10) -0.0106(8) 0.0023(8) 0.0003(8)
C27 0.0263(9) 0.0219(8) 0.0240(8) 0.0023(7) 0.0012(7) -0.0020(7)
C28 0.0256(9) 0.0338(9) 0.0245(8) 0.0013(7) 0.0009(7) -0.0003(8)
C29 0.0289(9) 0.0373(10) 0.0268(9) 0.0040(8) 0.0016(7) -0.0066(8)
C30 0.0312(9) 0.0287(9) 0.0249(8) 0.0028(8) 0.0041(7) 0.0055(8)
C31 0.0286(9) 0.0254(8) 0.0257(9) 0.0023(7) 0.0007(7) 0.0046(7)
C32 0.0382(11) 0.0419(11) 0.0293(9) -0.0059(8) 0.0036(8) 0.0023(9)
C33 0.0443(12) 0.0557(12) 0.0282(10) -0.0120(9) -0.0048(9) -0.0034(10)
C34 0.0334(10) 0.0449(11) 0.0346(10) -0.0043(9) -0.0046(8) -0.0048(9)
C35 0.0290(9) 0.0259(9) 0.0276(9) 0.0039(7) -0.0021(7) 0.0007(7)
C36 0.0232(9) 0.0313(10) 0.0264(9) 0.0061(8) -0.0063(7) 0.0010(8)
C37 0.0224(9) 0.0447(10) 0.0329(9) 0.0016(8) 0.0009(7) -0.0055(8)
C38 0.0267(9) 0.0359(10) 0.0316(9) 0.0016(8) -0.0011(7) -0.0058(8)
C39 0.0233(8) 0.0303(9) 0.0287(9) -0.0003(7) 0.0016(7) 0.0008(7)
O1A 0.0295(6) 0.0243(6) 0.0280(6) 0.0023(5) -0.0006(5) 0.0020(5)
C1A 0.0348(10) 0.0247(9) 0.0451(11) -0.0024(8) 0.0017(8) 0.0016(8)
O1B 0.0472(8) 0.0283(7) 0.0274(6) -0.0016(6) -0.0040(6) 0.0030(6)
C1B 0.0805(16) 0.0362(11) 0.0354(11) 0.0006(9) -0.0096(10) 0.0119(11)

loop_
_atom_type_symbol
_atom_type_description
_atom_type_scat_dispersion_real
_atom_type_scat_dispersion_imag
_atom_type_scat_source
C C 0.0033 0.0016 'International Tables Vol C Tables 4.2.6.8 and 6.1.1.4'
H H 0.0000 0.0000 'International Tables Vol C Tables 4.2.6.8 and 6.1.1.4'
N N 0.0061 0.0033 'International Tables Vol C Tables 4.2.6.8 and 6.1.1.4'
O O 0.0106 0.0060 'International Tables Vol C Tables 4.2.6.8 and 6.1.1.4'

loop_
_geom_angle_atom_site_label_1
_geom_angle_atom_site_label_2
_geom_angle_atom_site_label_3
_geom_angle
_geom_angle_site_symmetry_1
_geom_angle_site_symmetry_3
C30 O1 C29 115.22(13) . .
C36 O4 C37 119.13(13) . .
C4 N1 C1 110.24(13) . .
C4 N1 H1N 124.9(10) . .
C1 N1 H1N 124.8(10) . .
C19 N2 C16 110.24(14) . .
C19 N2 H2N 126.5(11) . .
C16 N2 H2N 123.2(11) . .
C14 N3 C11 110.94(13) . .
C14 N3 H3N 124.8(11) . .
C11 N3 H3N 124.2(11) . .
C6 N4 C9 110.58(13) . .
C6 N4 H4N 125.2(11) . .
C9 N4 H4N 124.1(12) . .
C31 N5 C35 116.66(13) . .
C2 C1 N1 106.65(14) . .
C2 C1 C20 129.96(14) . .
N1 C1 C20 123.39(14) . .
C1 C2 C3 108.08(14) . .
C1 C2 H2 126.0 . .
C3 C2 H2 126.0 . .
C4 C3 C2 108.52(14) . .
C4 C3 H3 125.7 . .
C2 C3 H3 125.7 . .
C3 C4 N1 106.52(14) . .
C3 C4 C5 127.66(14) . .
N1 C4 C5 125.59(13) . .
C6 C5 C4 113.17(12) . .
C6 C5 C21 108.91(13) . .
C4 C5 C21 109.33(12) . .
C6 C5 C27 110.39(12) . .
C4 C5 C27 105.18(12) . .
C21 C5 C27 109.80(12) . .
C7 C6 N4 106.60(13) . .
C7 C6 C5 131.80(14) . .
N4 C6 C5 121.52(13) . .
C6 C7 C8 108.28(13) . .
C6 C7 H7 125.9 . .
C8 C7 H7 125.9 . .
C9 C8 C7 108.04(13) . .
C9 C8 H8 126.0 . .
C7 C8 H8 126.0 . .
C8 C9 N4 106.50(13) . .
C8 C9 C10 131.75(14) . .
N4 C9 C10 121.75(13) . .
C9 C10 C11 110.38(12) . .
C9 C10 C23 109.16(13) . .
C11 C10 C23 108.81(13) . .
C9 C10 C22 110.05(12) . .
C11 C10 C22 110.11(12) . .
C23 C10 C22 108.28(13) . .
C12 C11 N3 106.32(14) . .
C12 C11 C10 131.83(15) . .
N3 C11 C10 121.84(13) . .
C11 C12 C13 108.02(15) . .
C11 C12 H12 126.0 . .
C13 C12 H12 126.0 . .
C14 C13 C12 108.07(14) . .
C14 C13 H13 126.0 . .
C12 C13 H13 126.0 . .
C13 C14 N3 106.64(14) . .
C13 C14 C15 131.81(15) . .
N3 C14 C15 121.50(14) . .
C14 C15 C16 112.11(13) . .
C14 C15 C24 109.14(14) . .
C16 C15 C24 109.22(13) . .
C14 C15 C39 110.13(13) . .
C16 C15 C39 106.13(13) . .
C24 C15 C39 110.06(13) . .
C17 C16 N2 106.67(15) . .
C17 C16 C15 128.73(15) . .
N2 C16 C15 124.59(14) . .
C16 C17 C18 108.22(15) . .
C16 C17 H17 125.9 . .
C18 C17 H17 125.9 . .
C19 C18 C17 108.17(15) . .
C19 C18 H18 125.9 . .
C17 C18 H18 125.9 . .
C18 C19 N2 106.70(14) . .
C18 C19 C20 129.50(15) . .
N2 C19 C20 123.77(14) . .
C1 C20 C19 111.66(12) . .
C1 C20 C25 110.24(13) . .
C19 C20 C25 111.48(13) . .
C1 C20 C26 107.95(13) . .
C19 C20 C26 107.75(13) . .
C25 C20 C26 107.59(13) . .
C5 C21 H21A 109.5 . .
C5 C21 H21B 109.5 . .
H21A C21 H21B 109.5 . .
C5 C21 H21C 109.5 . .
H21A C21 H21C 109.5 . .
H21B C21 H21C 109.5 . .
C10 C22 H22A 109.5 . .
C10 C22 H22B 109.5 . .
H22A C22 H22B 109.5 . .
C10 C22 H22C 109.5 . .
H22A C22 H22C 109.5 . .
H22B C22 H22C 109.5 . .
C10 C23 H23A 109.5 . .
C10 C23 H23B 109.5 . .
H23A C23 H23B 109.5 . .
C10 C23 H23C 109.5 . .
H23A C23 H23C 109.5 . .
H23B C23 H23C 109.5 . .
C15 C24 H24A 109.5 . .
C15 C24 H24B 109.5 . .
H24A C24 H24B 109.5 . .
C15 C24 H24C 109.5 . .
H24A C24 H24C 109.5 . .
H24B C24 H24C 109.5 . .
C20 C25 H25A 109.5 . .
C20 C25 H25B 109.5 . .
H25A C25 H25B 109.5 . .
C20 C25 H25C 109.5 . .
H25A C25 H25C 109.5 . .
H25B C25 H25C 109.5 . .
C20 C26 H26A 109.5 . .
C20 C26 H26B 109.5 . .
H26A C26 H26B 109.5 . .
C20 C26 H26C 109.5 . .
H26A C26 H26C 109.5 . .
H26B C26 H26C 109.5 . .
C28 C27 C5 117.29(13) . .
C28 C27 H27A 108.0 . .
C5 C27 H27A 108.0 . .
C28 C27 H27B 108.0 . .
C5 C27 H27B 108.0 . .
H27A C27 H27B 107.2 . .
C29 C28 C27 110.03(14) . .
C29 C28 H28A 109.7 . .
C27 C28 H28A 109.7 . .
C29 C28 H28B 109.7 . .
C27 C28 H28B 109.7 . .
H28A C28 H28B 108.2 . .
O1 C29 C28 111.29(13) . .
O1 C29 H29A 109.4 . .
C28 C29 H29A 109.4 . .
O1 C29 H29B 109.4 . .
C28 C29 H29B 109.4 . .
H29A C29 H29B 108.0 . .
O2 C30 O1 125.02(16) . .
O2 C30 C31 122.01(15) . .
O1 C30 C31 112.94(14) . .
N5 C31 C32 123.53(15) . .
N5 C31 C30 118.76(14) . .
C32 C31 C30 117.70(15) . .
C33 C32 C31 118.81(16) . .
C33 C32 H32 120.6 . .
C31 C32 H32 120.6 . .
C34 C33 C32 118.53(16) . .
C34 C33 H33 120.7 . .
C32 C33 H33 120.7 . .
C33 C34 C35 119.07(17) . .
C33 C34 H34 120.5 . .
C35 C34 H34 120.5 . .
N5 C35 C34 123.26(16) . .
N5 C35 C36 115.97(14) . .
C34 C35 C36 120.76(15) . .
O3 C36 O4 125.90(15) . .
O3 C36 C35 124.15(15) . .
O4 C36 C35 109.95(14) . .
O4 C37 C38 111.78(13) . .
O4 C37 H37A 109.3 . .
C38 C37 H37A 109.3 . .
O4 C37 H37B 109.3 . .
C38 C37 H37B 109.3 . .
H37A C37 H37B 107.9 . .
C37 C38 C39 113.22(14) . .
C37 C38 H38A 108.9 . .
C39 C38 H38A 108.9 . .
C37 C38 H38B 108.9 . .
C39 C38 H38B 108.9 . .
H38A C38 H38B 107.7 . .
C38 C39 C15 117.34(13) . .
C38 C39 H39A 108.0 . .
C15 C39 H39A 108.0 . .
C38 C39 H39B 108.0 . .
C15 C39 H39B 108.0 . .
H39A C39 H39B 107.2 . .
C1A O1A H1OA 108.6(14) . .
O1A C1A H1A1 109.5 . .
O1A C1A H1A2 109.5 . .
H1A1 C1A H1A2 109.5 . .
O1A C1A H1A3 109.5 . .
H1A1 C1A H1A3 109.5 . .
H1A2 C1A H1A3 109.5 . .
C1B O1B H1OB 106.0(16) . .
O1B C1B H1B1 109.5 . .
O1B C1B H1B2 109.5 . .
H1B1 C1B H1B2 109.5 . .
O1B C1B H1B3 109.5 . .
H1B1 C1B H1B3 109.5 . .
H1B2 C1B H1B3 109.5 . .

loop_
_geom_bond_atom_site_label_1
_geom_bond_atom_site_label_2
_geom_bond_distance
_geom_bond_site_symmetry_2
O1 C30 1.3367(19) .
O1 C29 1.4671(18) .
O2 C30 1.2023(19) .
O3 C36 1.2034(19) .
O4 C36 1.3366(19) .
O4 C37 1.4560(19) .
N1 C4 1.3773(19) .
N1 C1 1.3829(19) .
N1 H1N 0.895(17) .
N2 C19 1.381(2) .
N2 C16 1.384(2) .
N2 H2N 0.911(18) .
N3 C14 1.376(2) .
N3 C11 1.377(2) .
N3 H3N 0.858(17) .
N4 C6 1.3801(19) .
N4 C9 1.3819(19) .
N4 H4N 0.905(19) .
N5 C31 1.3407(19) .
N5 C35 1.345(2) .
C1 C2 1.368(2) .
C1 C20 1.514(2) .
C2 C3 1.405(2) .
C2 H2 0.9500 .
C3 C4 1.368(2) .
C3 H3 0.9500 .
C4 C5 1.517(2) .
C5 C6 1.511(2) .
C5 C21 1.542(2) .
C5 C27 1.555(2) .
C6 C7 1.369(2) .
C7 C8 1.416(2) .
C7 H7 0.9500 .
C8 C9 1.373(2) .
C8 H8 0.9500 .
C9 C10 1.514(2) .
C10 C11 1.517(2) .
C10 C23 1.537(2) .
C10 C22 1.544(2) .
C11 C12 1.377(2) .
C12 C13 1.417(2) .
C12 H12 0.9500 .
C13 C14 1.370(2) .
C13 H13 0.9500 .
C14 C15 1.512(2) .
C15 C16 1.522(2) .
C15 C24 1.537(2) .
C15 C39 1.552(2) .
C16 C17 1.367(2) .
C17 C18 1.414(2) .
C17 H17 0.9500 .
C18 C19 1.369(2) .
C18 H18 0.9500 .
C19 C20 1.520(2) .
C20 C25 1.537(2) .
C20 C26 1.540(2) .
C21 H21A 0.9800 .
C21 H21B 0.9800 .
C21 H21C 0.9800 .
C22 H22A 0.9800 .
C22 H22B 0.9800 .
C22 H22C 0.9800 .
C23 H23A 0.9800 .
C23 H23B 0.9800 .
C23 H23C 0.9800 .
C24 H24A 0.9800 .
C24 H24B 0.9800 .
C24 H24C 0.9800 .
C25 H25A 0.9800 .
C25 H25B 0.9800 .
C25 H25C 0.9800 .
C26 H26A 0.9800 .
C26 H26B 0.9800 .
C26 H26C 0.9800 .
C27 C28 1.521(2) .
C27 H27A 0.9900 .
C27 H27B 0.9900 .
C28 C29 1.515(2) .
C28 H28A 0.9900 .
C28 H28B 0.9900 .
C29 H29A 0.9900 .
C29 H29B 0.9900 .
C30 C31 1.498(2) .
C31 C32 1.386(2) .
C32 C33 1.382(2) .
C32 H32 0.9500 .
C33 C34 1.377(2) .
C33 H33 0.9500 .
C34 C35 1.385(2) .
C34 H34 0.9500 .
C35 C36 1.500(2) .
C37 C38 1.524(2) .
C37 H37A 0.9900 .
C37 H37B 0.9900 .
C38 C39 1.525(2) .
C38 H38A 0.9900 .
C38 H38B 0.9900 .
C39 H39A 0.9900 .
C39 H39B 0.9900 .
O1A C1A 1.4358(19) .
O1A H1OA 0.95(2) .
C1A H1A1 0.9800 .
C1A H1A2 0.9800 .
C1A H1A3 0.9800 .
O1B C1B 1.414(2) .
O1B H1OB 0.88(3) .
C1B H1B1 0.9800 .
C1B H1B2 0.9800 .
C1B H1B3 0.9800 .

loop_
_geom_hbond_atom_site_label_D
_geom_hbond_atom_site_label_H
_geom_hbond_atom_site_label_A
_geom_hbond_distance_DH
_geom_hbond_distance_HA
_geom_hbond_distance_DA
_geom_hbond_angle_DHA
_geom_hbond_site_symmetry_A
N3 H3N O1A 0.858(17) 2.130(18) 2.9700(18) 166.2(16) .
N1 H1N O1B 0.895(17) 2.158(17) 3.0409(18) 168.7(14) .
N4 H4N O1A 0.905(19) 2.01(2) 2.9166(17) 175.3(17) .
N2 H2N O1B 0.911(18) 2.162(18) 3.0465(18) 163.5(15) .
O1A H1OA N5 0.95(2) 1.98(2) 2.8949(17) 160(2) .
O1A H1OA O3 0.95(2) 2.61(2) 3.1197(16) 113.5(16) .

loop_
_geom_torsion_atom_site_label_1
_geom_torsion_atom_site_label_2
_geom_torsion_atom_site_label_3
_geom_torsion_atom_site_label_4
_geom_torsion
_geom_torsion_site_symmetry_1
_geom_torsion_site_symmetry_2
_geom_torsion_site_symmetry_3
_geom_torsion_site_symmetry_4
C4 N1 C1 C2 0.32(17) . . . .
C4 N1 C1 C20 -178.92(13) . . . .
N1 C1 C2 C3 -0.23(18) . . . .
C20 C1 C2 C3 178.94(15) . . . .
C1 C2 C3 C4 0.06(19) . . . .
C2 C3 C4 N1 0.13(17) . . . .
C2 C3 C4 C5 -174.53(14) . . . .
C1 N1 C4 C3 -0.28(16) . . . .
C1 N1 C4 C5 174.52(13) . . . .
C3 C4 C5 C6 176.46(15) . . . .
N1 C4 C5 C6 2.8(2) . . . .
C3 C4 C5 C21 -62.0(2) . . . .
N1 C4 C5 C21 124.33(15) . . . .
C3 C4 C5 C27 55.88(19) . . . .
N1 C4 C5 C27 -117.83(15) . . . .
C9 N4 C6 C7 0.30(17) . . . .
C9 N4 C6 C5 -176.82(13) . . . .
C4 C5 C6 C7 109.29(18) . . . .
C21 C5 C6 C7 -12.5(2) . . . .
C27 C5 C6 C7 -133.13(17) . . . .
C4 C5 C6 N4 -74.41(17) . . . .
C21 C5 C6 N4 163.78(13) . . . .
C27 C5 C6 N4 43.16(18) . . . .
N4 C6 C7 C8 0.04(16) . . . .
C5 C6 C7 C8 176.74(15) . . . .
C6 C7 C8 C9 -0.36(17) . . . .
C7 C8 C9 N4 0.52(17) . . . .
C7 C8 C9 C10 -178.68(15) . . . .
C6 N4 C9 C8 -0.52(17) . . . .
C6 N4 C9 C10 178.79(12) . . . .
C8 C9 C10 C11 -106.87(18) . . . .
N4 C9 C10 C11 74.02(17) . . . .
C8 C9 C10 C23 12.7(2) . . . .
N4 C9 C10 C23 -166.42(14) . . . .
C8 C9 C10 C22 131.39(17) . . . .
N4 C9 C10 C22 -47.72(19) . . . .
C14 N3 C11 C12 0.66(17) . . . .
C14 N3 C11 C10 179.34(13) . . . .
C9 C10 C11 C12 100.11(19) . . . .
C23 C10 C11 C12 -19.7(2) . . . .
C22 C10 C11 C12 -138.19(17) . . . .
C9 C10 C11 N3 -78.19(17) . . . .
C23 C10 C11 N3 162.04(14) . . . .
C22 C10 C11 N3 43.51(19) . . . .
N3 C11 C12 C13 -0.58(17) . . . .
C10 C11 C12 C13 -179.08(15) . . . .
C11 C12 C13 C14 0.31(18) . . . .
C12 C13 C14 N3 0.09(17) . . . .
C12 C13 C14 C15 -177.49(16) . . . .
C11 N3 C14 C13 -0.47(17) . . . .
C11 N3 C14 C15 177.41(13) . . . .
C13 C14 C15 C16 -108.55(19) . . . .
N3 C14 C15 C16 74.17(18) . . . .
C13 C14 C15 C24 12.6(2) . . . .
N3 C14 C15 C24 -164.69(13) . . . .
C13 C14 C15 C39 133.52(17) . . . .
N3 C14 C15 C39 -43.76(19) . . . .
C19 N2 C16 C17 0.14(18) . . . .
C19 N2 C16 C15 -179.03(14) . . . .
C14 C15 C16 C17 -169.94(17) . . . .
C24 C15 C16 C17 69.0(2) . . . .
C39 C15 C16 C17 -49.7(2) . . . .
C14 C15 C16 N2 9.0(2) . . . .
C24 C15 C16 N2 -112.07(17) . . . .
C39 C15 C16 N2 129.31(15) . . . .
N2 C16 C17 C18 -0.49(19) . . . .
C15 C16 C17 C18 178.63(15) . . . .
C16 C17 C18 C19 0.7(2) . . . .
C17 C18 C19 N2 -0.58(19) . . . .
C17 C18 C19 C20 -178.60(16) . . . .
C16 N2 C19 C18 0.28(18) . . . .
C16 N2 C19 C20 178.45(14) . . . .
C2 C1 C20 C19 -110.41(19) . . . .
N1 C1 C20 C19 68.64(18) . . . .
C2 C1 C20 C25 125.10(18) . . . .
N1 C1 C20 C25 -55.85(18) . . . .
C2 C1 C20 C26 7.8(2) . . . .
N1 C1 C20 C26 -173.11(14) . . . .
C18 C19 C20 C1 103.54(19) . . . .
N2 C19 C20 C1 -74.19(19) . . . .
C18 C19 C20 C25 -132.67(18) . . . .
N2 C19 C20 C25 49.6(2) . . . .
C18 C19 C20 C26 -14.8(2) . . . .
N2 C19 C20 C26 167.44(14) . . . .
C6 C5 C27 C28 60.25(18) . . . .
C4 C5 C27 C28 -177.35(13) . . . .
C21 C5 C27 C28 -59.82(18) . . . .
C5 C27 C28 C29 -176.72(13) . . . .
C30 O1 C29 C28 90.15(16) . . . .
C27 C28 C29 O1 70.02(17) . . . .
C29 O1 C30 O2 -3.1(2) . . . .
C29 O1 C30 C31 175.04(12) . . . .
C35 N5 C31 C32 -2.8(2) . . . .
C35 N5 C31 C30 176.02(14) . . . .
O2 C30 C31 N5 -148.69(16) . . . .
O1 C30 C31 N5 33.2(2) . . . .
O2 C30 C31 C32 30.2(2) . . . .
O1 C30 C31 C32 -147.93(15) . . . .
N5 C31 C32 C33 -0.6(3) . . . .
C30 C31 C32 C33 -179.48(16) . . . .
C31 C32 C33 C34 3.1(3) . . . .
C32 C33 C34 C35 -2.2(3) . . . .
C31 N5 C35 C34 3.9(2) . . . .
C31 N5 C35 C36 -177.16(13) . . . .
C33 C34 C35 N5 -1.4(3) . . . .
C33 C34 C35 C36 179.64(16) . . . .
C37 O4 C36 O3 -1.0(2) . . . .
C37 O4 C36 C35 177.96(12) . . . .
N5 C35 C36 O3 -44.2(2) . . . .
C34 C35 C36 O3 134.84(18) . . . .
N5 C35 C36 O4 136.82(14) . . . .
C34 C35 C36 O4 -44.2(2) . . . .
C36 O4 C37 C38 91.34(17) . . . .
O4 C37 C38 C39 -83.56(18) . . . .
C37 C38 C39 C15 176.50(14) . . . .
C14 C15 C39 C38 -62.00(18) . . . .
C16 C15 C39 C38 176.44(14) . . . .
C24 C15 C39 C38 58.38(19) . . . .
